data_7212588
loop_
_publ_author_name
'Thu\'ery, Pierre'
'Masci, Bernardo'

_publ_section_title
;
 Lanthanide--organic assemblies with pyrazinetetracarboxylic and
 benzophenone-3,3&#x2032;,4,4&#x2032;-tetracarboxylic acids
;
_journal_issue 10
_journal_name_full CrystEngComm
_journal_page_first 2982
_journal_paper_doi 10.1039/c002054k
_journal_volume 12
_journal_year 2010
_chemical_formula_sum 'C17 H15 Eu O13'
_chemical_formula_weight 579.25
_space_group_IT_number 2
_symmetry_cell_setting triclinic
_symmetry_space_group_name_Hall '-P 1'
_symmetry_space_group_name_H-M 'P -1'
_atom_sites_solution_hydrogens geom
_atom_sites_solution_primary direct
_atom_sites_solution_secondary difmap
_audit_creation_method SHELXL-97
_cell_angle_alpha 73.074(7)
_cell_angle_beta 83.655(9)
_cell_angle_gamma 83.857(9)
_cell_formula_units_Z 2
_cell_length_a 7.3656(8)
_cell_length_b 10.0285(14)
_cell_length_c 12.687(2)
_cell_measurement_reflns_used 39313
_cell_measurement_temperature 150(2)
_cell_measurement_theta_max 25.68
_cell_measurement_theta_min 2.13
_cell_volume 888.3(2)
_computing_cell_refinement 'HKL2000 (Otwinowski & Minor, 1997)'
_computing_data_collection 'COLLECT (Nonius, 1998)'
_computing_data_reduction 'HKL2000 (Otwinowski & Minor, 1997)'
_computing_molecular_graphics 'SHELXTL (Sheldrick, 2008)'
_computing_publication_material 'SHELXTL (Sheldrick, 2008); PLATON (Spek, 2003)'
_computing_structure_refinement 'SHELXL-97 (Sheldrick, 2008)'
_computing_structure_solution 'SHELXS-97 (Sheldrick, 2008)'
_diffrn_ambient_temperature 150(2)
_diffrn_measured_fraction_theta_full 0.991
_diffrn_measured_fraction_theta_max 0.991
_diffrn_measurement_device_type 'Nonius Kappa-CCD area-detector diffractometer'
_diffrn_measurement_method 'two \f and eight \w scans with 2\% steps (599 frames)'
_diffrn_radiation_monochromator graphite
_diffrn_radiation_source 'fine-focus sealed tube'
_diffrn_radiation_type MoK\a
_diffrn_radiation_wavelength 0.71073
_diffrn_reflns_av_R_equivalents 0.0654
_diffrn_reflns_av_sigmaI/netI 0.0733
_diffrn_reflns_limit_h_max 8
_diffrn_reflns_limit_h_min -8
_diffrn_reflns_limit_k_max 12
_diffrn_reflns_limit_k_min -12
_diffrn_reflns_limit_l_max 15
_diffrn_reflns_limit_l_min -15
_diffrn_reflns_number 39313
_diffrn_reflns_theta_full 25.68
_diffrn_reflns_theta_max 25.68
_diffrn_reflns_theta_min 2.13
_diffrn_standards_decay_% 0
_diffrn_standards_interval_time 0
_diffrn_standards_number 0
_exptl_absorpt_coefficient_mu 3.609
_exptl_absorpt_correction_T_max 0.866
_exptl_absorpt_correction_T_min 0.540
_exptl_absorpt_correction_type multi-scan
_exptl_absorpt_process_details 'SCALEPACK (Otwinowski & Minor, 1997)'
_exptl_crystal_colour colourless
_exptl_crystal_density_diffrn 2.166
_exptl_crystal_density_method 'not measured'
_exptl_crystal_description needle
_exptl_crystal_F_000 568
_exptl_crystal_size_max 0.24
_exptl_crystal_size_mid 0.08
_exptl_crystal_size_min 0.04
_refine_diff_density_max 3.222
_refine_diff_density_min -2.084
_refine_diff_density_rms 0.317
_refine_ls_extinction_method none
_refine_ls_goodness_of_fit_ref 1.077
_refine_ls_hydrogen_treatment constr
_refine_ls_matrix_type full
_refine_ls_number_parameters 280
_refine_ls_number_reflns 3337
_refine_ls_number_restraints 0
_refine_ls_restrained_S_all 1.077
_refine_ls_R_factor_all 0.0808
_refine_ls_R_factor_gt 0.0714
_refine_ls_shift/su_max 0.001
_refine_ls_shift/su_mean 0.000
_refine_ls_structure_factor_coef Fsqd
_refine_ls_weighting_details 'calc w=1/[\s^2^(Fo^2^)+(0.1584P)^2^] where P=(Fo^2^+2Fc^2^)/3'
_refine_ls_weighting_scheme calc
_refine_ls_wR_factor_gt 0.2030
_refine_ls_wR_factor_ref 0.2102
_reflns_number_gt 2856
_reflns_number_total 3337
_reflns_threshold_expression >2sigma(I)
_cod_data_source_file c002054k.txt
_cod_data_source_block 3
_cod_database_code 7212588

loop_
_symmetry_equiv_pos_as_xyz
'x, y, z'
'-x, -y, -z'

loop_
_atom_site_label
_atom_site_type_symbol
_atom_site_fract_x
_atom_site_fract_y
_atom_site_fract_z
_atom_site_U_iso_or_equiv
_atom_site_adp_type
_atom_site_occupancy
_atom_site_symmetry_multiplicity
_atom_site_calc_flag
_atom_site_refinement_flags
Eu Eu -0.24297(6) 0.95468(5) -0.04673(4) 0.0299(3) Uani 1 1 d .
O1 O -0.1432(10) 0.7140(8) 0.0793(7) 0.0399(18) Uani 1 1 d .
O2 O 0.0718(10) 0.8610(8) 0.0168(6) 0.0323(16) Uani 1 1 d .
O3 O 0.4688(9) 0.8562(7) 0.0277(6) 0.0321(16) Uani 1 1 d .
O4 O 0.5091(12) 0.6600(9) -0.0247(7) 0.044(2) Uani 1 1 d .
O5 O 0.6198(12) 0.4255(11) 0.4247(8) 0.055(2) Uani 1 1 d .
O6 O 0.5807(10) 0.0162(10) 0.7972(6) 0.043(2) Uani 1 1 d .
O7 O 0.2769(10) 0.0540(8) 0.8502(6) 0.0340(16) Uani 1 1 d .
O8 O 0.3057(12) -0.2005(9) 0.7663(7) 0.046(2) Uani 1 1 d .
H8 H 0.2790 -0.2882 0.8148 0.055 Uiso 1 1 d R
O9 O 0.0901(15) -0.1883(12) 0.6555(10) 0.064(3) Uani 1 1 d .
O10 O -0.0550(10) 1.0552(9) -0.2134(7) 0.0420(19) Uani 1 1 d .
H10A H 0.0563 1.0585 -0.2083 0.050 Uiso 1 1 d R
H10B H -0.0866 1.1047 -0.2917 0.050 Uiso 1 1 d R
O11 O -0.1812(12) 0.7700(10) -0.1458(7) 0.048(2) Uani 1 1 d .
H11A H -0.2841 0.7365 -0.1433 0.058 Uiso 1 1 d R
H11B H -0.1351 0.7797 -0.2183 0.058 Uiso 1 1 d R
O12 O -0.0983(14) 1.2396(10) -0.4310(8) 0.055(2) Uani 1 1 d .
H12A H -0.2038 1.2730 -0.4406 0.066 Uiso 1 1 d R
H12B H -0.0582 1.2236 -0.5042 0.066 Uiso 1 1 d R
O13 O 0.1991(13) -0.4304(9) 0.9149(7) 0.048(2) Uani 1 1 d .
C1 C 0.1411(16) 0.6508(11) 0.1600(10) 0.037(2) Uani 1 1 d .
C2 C 0.3333(15) 0.6531(11) 0.1429(10) 0.035(2) Uani 1 1 d .
C3 C 0.4400(16) 0.5661(12) 0.2271(9) 0.036(2) Uani 1 1 d .
H3 H 0.5668 0.5677 0.2185 0.043 Uiso 1 1 calc R
C4 C 0.3562(17) 0.4774(13) 0.3235(10) 0.042(3) Uani 1 1 d .
C5 C 0.1649(16) 0.4759(13) 0.3392(11) 0.044(3) Uani 1 1 d .
H5 H 0.1091 0.4180 0.4031 0.053 Uiso 1 1 calc R
C6 C 0.0577(17) 0.5647(13) 0.2554(11) 0.044(3) Uani 1 1 d .
H6 H -0.0693 0.5650 0.2646 0.053 Uiso 1 1 calc R
C7 C 0.0167(15) 0.7464(12) 0.0807(10) 0.034(2) Uani 1 1 d .
C8 C 0.4419(14) 0.7271(12) 0.0374(9) 0.035(2) Uani 1 1 d .
C9 C 0.4688(16) 0.3871(14) 0.4127(10) 0.043(3) Uani 1 1 d .
C10 C 0.4051(16) 0.2525(14) 0.4806(10) 0.041(3) Uani 1 1 d .
C11 C 0.4349(16) 0.2096(14) 0.5916(11) 0.044(3) Uani 1 1 d .
H11 H 0.4927 0.2662 0.6218 0.052 Uiso 1 1 calc R
C12 C 0.3773(16) 0.0796(12) 0.6591(9) 0.036(2) Uani 1 1 d .
C13 C 0.2861(16) -0.0012(13) 0.6127(10) 0.039(3) Uani 1 1 d .
C14 C 0.2591(16) 0.0417(13) 0.5011(11) 0.041(3) Uani 1 1 d .
H14 H 0.2027 -0.0156 0.4708 0.050 Uiso 1 1 calc R
C15 C 0.3157(17) 0.1702(14) 0.4333(10) 0.044(3) Uani 1 1 d .
H15 H 0.2945 0.2001 0.3588 0.053 Uiso 1 1 calc R
C16 C 0.4146(16) 0.0442(13) 0.7788(10) 0.041(3) Uani 1 1 d .
C17 C 0.2177(18) -0.1410(14) 0.6788(11) 0.045(3) Uani 1 1 d .

loop_
_atom_site_aniso_label
_atom_site_aniso_U_11
_atom_site_aniso_U_22
_atom_site_aniso_U_33
_atom_site_aniso_U_23
_atom_site_aniso_U_13
_atom_site_aniso_U_12
Eu 0.0270(4) 0.0283(4) 0.0326(4) -0.0036(2) -0.0064(2) -0.0041(2)
O1 0.029(4) 0.030(4) 0.056(5) -0.002(4) -0.013(3) -0.004(3)
O2 0.030(4) 0.025(4) 0.043(4) -0.010(3) -0.011(3) -0.001(3)
O3 0.028(4) 0.025(4) 0.047(4) -0.014(3) -0.010(3) -0.001(3)
O4 0.047(5) 0.037(5) 0.046(5) -0.010(4) -0.001(4) -0.006(4)
O5 0.044(5) 0.057(6) 0.058(6) -0.002(5) -0.017(4) -0.012(4)
O6 0.025(4) 0.066(6) 0.030(4) -0.003(4) -0.005(3) 0.001(4)
O7 0.037(4) 0.041(4) 0.024(3) -0.008(3) -0.004(3) -0.006(3)
O8 0.059(5) 0.032(4) 0.043(5) 0.003(4) -0.017(4) -0.013(4)
O9 0.064(6) 0.055(6) 0.075(7) -0.005(5) -0.028(5) -0.020(5)
O10 0.026(4) 0.051(5) 0.043(4) -0.003(4) -0.001(3) -0.013(3)
O11 0.049(5) 0.051(5) 0.047(5) -0.014(4) -0.008(4) -0.008(4)
O12 0.058(6) 0.051(6) 0.049(5) -0.004(4) -0.010(4) 0.003(4)
O13 0.058(5) 0.033(5) 0.048(5) -0.002(4) -0.009(4) -0.006(4)
C1 0.041(6) 0.023(5) 0.046(6) -0.001(5) -0.012(5) -0.006(4)
C2 0.036(6) 0.024(5) 0.045(6) -0.006(5) -0.011(5) -0.002(4)
C3 0.038(6) 0.028(6) 0.037(6) 0.001(5) -0.011(5) -0.005(4)
C4 0.045(7) 0.032(6) 0.045(7) -0.003(5) -0.009(5) -0.002(5)
C5 0.038(6) 0.035(6) 0.051(7) 0.001(5) -0.002(5) -0.003(5)
C6 0.039(6) 0.035(6) 0.056(7) -0.009(6) -0.004(5) -0.007(5)
C7 0.029(5) 0.031(6) 0.042(6) -0.008(5) -0.008(4) -0.002(4)
C8 0.031(5) 0.034(6) 0.032(5) 0.004(5) -0.012(4) -0.003(4)
C9 0.037(6) 0.046(7) 0.040(6) -0.005(5) -0.002(5) -0.001(5)
C10 0.035(6) 0.047(7) 0.040(6) -0.009(5) -0.009(5) -0.001(5)
C11 0.036(6) 0.047(7) 0.049(7) -0.010(6) -0.011(5) -0.007(5)
C12 0.037(6) 0.033(6) 0.034(6) -0.002(5) -0.006(4) -0.005(4)
C13 0.041(6) 0.039(6) 0.037(6) -0.009(5) -0.004(5) -0.004(5)
C14 0.039(6) 0.041(7) 0.043(6) -0.005(5) -0.012(5) -0.004(5)
C15 0.047(7) 0.048(7) 0.033(6) -0.002(5) -0.009(5) -0.007(6)
C16 0.037(6) 0.044(7) 0.040(6) -0.004(5) -0.012(5) -0.011(5)
C17 0.047(7) 0.044(7) 0.044(7) -0.008(6) -0.008(5) -0.006(6)

loop_
_atom_type_symbol
_atom_type_description
_atom_type_scat_dispersion_real
_atom_type_scat_dispersion_imag
_atom_type_scat_source
C C 0.0033 0.0016 'International Tables Vol C Tables 4.2.6.8 and 6.1.1.4'
H H 0.0000 0.0000 'International Tables Vol C Tables 4.2.6.8 and 6.1.1.4'
O O 0.0106 0.0060 'International Tables Vol C Tables 4.2.6.8 and 6.1.1.4'
Eu Eu -0.1578 3.6682 'International Tables Vol C Tables 4.2.6.8 and 6.1.1.4'

loop_
_geom_angle_atom_site_label_1
_geom_angle_atom_site_label_2
_geom_angle_atom_site_label_3
_geom_angle
_geom_angle_site_symmetry_1
_geom_angle_site_symmetry_3
O6 Eu O10 69.6(3) 1_464 .
O6 Eu O3 76.5(3) 1_464 1_455
O10 Eu O3 145.1(3) . 1_455
O6 Eu O3 72.4(3) 1_464 2_575
O10 Eu O3 104.5(3) . 2_575
O3 Eu O3 71.6(3) 1_455 2_575
O6 Eu O7 140.0(3) 1_464 2_566
O10 Eu O7 139.8(3) . 2_566
O3 Eu O7 73.7(3) 1_455 2_566
O3 Eu O7 73.2(3) 2_575 2_566
O6 Eu O2 117.7(3) 1_464 2_575
O10 Eu O2 71.0(3) . 2_575
O3 Eu O2 135.2(2) 1_455 2_575
O3 Eu O2 73.4(2) 2_575 2_575
O7 Eu O2 70.1(3) 2_566 2_575
O6 Eu O11 70.8(3) 1_464 .
O10 Eu O11 74.0(3) . .
O3 Eu O11 87.7(3) 1_455 .
O3 Eu O11 141.0(3) 2_575 .
O7 Eu O11 133.0(3) 2_566 .
O2 Eu O11 136.7(3) 2_575 .
O6 Eu O2 143.4(3) 1_464 .
O10 Eu O2 80.0(3) . .
O3 Eu O2 127.2(3) 1_455 .
O3 Eu O2 137.0(2) 2_575 .
O7 Eu O2 76.7(3) 2_566 .
O2 Eu O2 67.9(3) 2_575 .
O11 Eu O2 81.8(3) . .
O6 Eu O1 130.2(3) 1_464 .
O10 Eu O1 119.6(3) . .
O3 Eu O1 77.1(2) 1_455 .
O3 Eu O1 134.9(3) 2_575 .
O7 Eu O1 67.2(3) 2_566 .
O2 Eu O1 110.8(2) 2_575 .
O11 Eu O1 66.7(3) . .
O2 Eu O1 51.3(2) . .
C7 O1 Eu 93.2(7) . .
C7 O2 Eu 133.0(7) . 2_575
C7 O2 Eu 94.0(6) . .
Eu O2 Eu 112.1(3) 2_575 .
C8 O3 Eu 122.6(7) . 1_655
C8 O3 Eu 128.2(7) . 2_575
Eu O3 Eu 108.4(3) 1_655 2_575
C16 O6 Eu 137.3(8) . 1_646
C16 O7 Eu 135.0(7) . 2_566
C17 O8 H8 122.5 . .
Eu O10 H10A 117.9 . .
Eu O10 H10B 131.9 . .
H10A O10 H10B 109.9 . .
Eu O11 H11A 105.8 . .
Eu O11 H11B 128.2 . .
H11A O11 H11B 102.4 . .
H12A O12 H12B 101.0 . .
C6 C1 C2 121.4(11) . .
C6 C1 C7 116.5(11) . .
C2 C1 C7 122.0(10) . .
C1 C2 C3 118.0(10) . .
C1 C2 C8 126.5(10) . .
C3 C2 C8 115.1(9) . .
C4 C3 C2 120.9(11) . .
C4 C3 H3 119.6 . .
C2 C3 H3 119.6 . .
C5 C4 C3 120.5(11) . .
C5 C4 C9 118.7(11) . .
C3 C4 C9 120.8(11) . .
C4 C5 C6 118.6(11) . .
C4 C5 H5 120.7 . .
C6 C5 H5 120.7 . .
C1 C6 C5 120.7(11) . .
C1 C6 H6 119.7 . .
C5 C6 H6 119.7 . .
O1 C7 O2 120.7(10) . .
O1 C7 C1 119.3(10) . .
O2 C7 C1 119.9(10) . .
O4 C8 O3 125.6(10) . .
O4 C8 C2 118.7(10) . .
O3 C8 C2 115.3(10) . .
O5 C9 C10 121.3(11) . .
O5 C9 C4 119.1(11) . .
C10 C9 C4 119.5(11) . .
C11 C10 C15 121.1(12) . .
C11 C10 C9 118.5(12) . .
C15 C10 C9 120.4(11) . .
C10 C11 C12 120.0(12) . .
C10 C11 H11 120.0 . .
C12 C11 H11 120.0 . .
C13 C12 C11 118.9(11) . .
C13 C12 C16 125.6(10) . .
C11 C12 C16 115.5(11) . .
C14 C13 C12 120.7(12) . .
C14 C13 C17 116.6(12) . .
C12 C13 C17 122.7(11) . .
C13 C14 C15 120.9(12) . .
C13 C14 H14 119.6 . .
C15 C14 H14 119.6 . .
C14 C15 C10 118.3(11) . .
C14 C15 H15 120.8 . .
C10 C15 H15 120.8 . .
O6 C16 O7 127.1(11) . .
O6 C16 C12 115.0(10) . .
O7 C16 C12 117.8(10) . .
O9 C17 O8 123.7(13) . .
O9 C17 C13 123.2(12) . .
O8 C17 C13 113.1(11) . .

loop_
_geom_bond_atom_site_label_1
_geom_bond_atom_site_label_2
_geom_bond_distance
_geom_bond_site_symmetry_2
Eu O6 2.382(7) 1_464
Eu O10 2.412(8) .
Eu O3 2.416(7) 1_455
Eu O3 2.434(7) 2_575
Eu O7 2.455(7) 2_566
Eu O2 2.482(7) 2_575
Eu O11 2.503(9) .
Eu O2 2.533(7) .
Eu O1 2.560(8) .
O1 C7 1.259(14) .
O2 C7 1.276(14) .
O2 Eu 2.482(7) 2_575
O3 C8 1.299(14) .
O3 Eu 2.416(7) 1_655
O3 Eu 2.434(7) 2_575
O4 C8 1.212(15) .
O5 C9 1.254(15) .
O6 C16 1.258(14) .
O6 Eu 2.382(7) 1_646
O7 C16 1.299(15) .
O7 Eu 2.455(7) 2_566
O8 C17 1.304(15) .
O8 H8 0.9414 .
O9 C17 1.197(17) .
O10 H10A 0.8342 .
O10 H10B 1.0125 .
O11 H11A 0.8546 .
O11 H11B 0.9260 .
O12 H12A 0.8196 .
O12 H12B 0.9946 .
C1 C6 1.388(17) .
C1 C2 1.409(16) .
C1 C7 1.492(15) .
C2 C3 1.420(15) .
C2 C8 1.514(16) .
C3 C4 1.409(16) .
C3 H3 0.9300 .
C4 C5 1.402(17) .
C4 C9 1.496(17) .
C5 C6 1.425(17) .
C5 H5 0.9300 .
C6 H6 0.9300 .
C9 C10 1.467(18) .
C10 C11 1.383(17) .
C10 C15 1.402(19) .
C11 C12 1.415(17) .
C11 H11 0.9300 .
C12 C13 1.392(17) .
C12 C16 1.504(16) .
C13 C14 1.384(17) .
C13 C17 1.515(18) .
C14 C15 1.402(18) .
C14 H14 0.9300 .
C15 H15 0.9300 .

loop_
_geom_hbond_atom_site_label_D
_geom_hbond_atom_site_label_H
_geom_hbond_atom_site_label_A
_geom_hbond_distance_DH
_geom_hbond_distance_HA
_geom_hbond_distance_DA
_geom_hbond_angle_DHA
_geom_hbond_site_symmetry_A
O8 H8 O13 0.94 1.72 2.649(12) 169.1 .
O10 H10A O7 0.83 1.85 2.655(10) 161.6 1_564
O10 H10B O12 1.01 1.89 2.870(12) 161.5 .
O11 H11A O4 0.85 2.06 2.749(13) 137.1 1_455
O11 H11B O9 0.93 2.16 2.996(16) 150.5 1_564
O12 H12A O5 0.82 2.34 3.027(13) 141.3 1_464
O12 H12B O9 0.99 2.09 3.031(16) 156.4 2_565
